data_7042011
loop_
_publ_author_name
'Chesnokov, Gleb A.'
'Topchiy, Maxim A.'
'Dzhevakov, Pavel B.'
'Gribanov, Pavel S.'
'Tukov, Aleksandr A.'
'Khrustalev, Victor N.'
'Asachenko, Andrey F.'
'Nechaev, Mikhail S.'

_publ_section_title
;
 Eight-membered-ring diaminocarbenes bearing naphthalene moiety in the
 backbone: DFT studies, synthesis of amidinium salts, generation of free
 carbene, metal complexes, and solvent-free copper catalyzed azide-alkyne
 cycloaddition (CuAAC) reaction.
;
_journal_issue 13
_journal_name_full 'Dalton transactions (Cambridge, England : 2003)'
_journal_page_first 4331
_journal_page_last 4345
_journal_paper_doi 10.1039/c6dt04484k
_journal_volume 46
_journal_year 2017
_chemical_formula_moiety 'C37 H44 Ag Br N2'
_chemical_formula_sum 'C37 H44 Ag Br N2'
_chemical_formula_weight 704.52
_chemical_name_systematic
; 
 ? 
;
_space_group_IT_number 14
_symmetry_cell_setting monoclinic
_symmetry_space_group_name_Hall '-P 2ybc'
_symmetry_space_group_name_H-M 'P 1 21/c 1'
_atom_sites_solution_hydrogens difmap
_atom_sites_solution_primary direct
_atom_sites_solution_secondary difmap
_audit_creation_method SHELXL-97
_audit_update_record
;
2016-03-07 deposited with the CCDC.
2017-02-08 downloaded from the CCDC.
;
_cell_angle_alpha 90.00
_cell_angle_beta 102.2900(10)
_cell_angle_gamma 90.00
_cell_formula_units_Z 4
_cell_length_a 11.0455(5)
_cell_length_b 19.3025(8)
_cell_length_c 16.4884(7)
_cell_measurement_reflns_used 4381
_cell_measurement_temperature 120(2)
_cell_measurement_theta_max 23.66
_cell_measurement_theta_min 2.29
_cell_volume 3434.9(3)
_computing_cell_refinement 'SAINT (Bruker, 2001)'
_computing_data_collection 'APEX2 (Bruker, 2005)'
_computing_data_reduction 'SAINT (Bruker, 2001)'
_computing_molecular_graphics 'SHELXTL (Sheldrick, 2008)'
_computing_publication_material 'SHELXTL (Sheldrick, 2008)'
_computing_structure_refinement 'SHELXTL (Sheldrick, 2008)'
_computing_structure_solution 'SHELXTL (Sheldrick, 2008)'
_diffrn_ambient_temperature 120(2)
_diffrn_measured_fraction_theta_full 1.000
_diffrn_measured_fraction_theta_max 1.000
_diffrn_measurement_device_type 'Bruker APEX-II CCD'
_diffrn_measurement_method '\f and \w scans'
_diffrn_radiation_monochromator graphite
_diffrn_radiation_source 'fine-focus sealed tube'
_diffrn_radiation_type MoK\a
_diffrn_radiation_wavelength 0.71073
_diffrn_reflns_av_R_equivalents 0.0897
_diffrn_reflns_av_sigmaI/netI 0.0769
_diffrn_reflns_limit_h_max 16
_diffrn_reflns_limit_h_min -16
_diffrn_reflns_limit_k_max 28
_diffrn_reflns_limit_k_min -28
_diffrn_reflns_limit_l_max 24
_diffrn_reflns_limit_l_min -24
_diffrn_reflns_number 51750
_diffrn_reflns_theta_full 32.00
_diffrn_reflns_theta_max 32.00
_diffrn_reflns_theta_min 1.89
_exptl_absorpt_coefficient_mu 1.776
_exptl_absorpt_correction_T_max 0.777
_exptl_absorpt_correction_T_min 0.718
_exptl_absorpt_correction_type multi-scan
_exptl_absorpt_process_details 'SADABS (Bruker, 2003)'
_exptl_crystal_colour colourless
_exptl_crystal_density_diffrn 1.362
_exptl_crystal_density_method 'not measured'
_exptl_crystal_description prism
_exptl_crystal_F_000 1448
_exptl_crystal_size_max 0.20
_exptl_crystal_size_mid 0.15
_exptl_crystal_size_min 0.15
_refine_diff_density_max 0.799
_refine_diff_density_min -1.365
_refine_diff_density_rms 0.112
_refine_ls_extinction_method none
_refine_ls_goodness_of_fit_ref 0.972
_refine_ls_hydrogen_treatment constr
_refine_ls_matrix_type full
_refine_ls_number_parameters 378
_refine_ls_number_reflns 11938
_refine_ls_number_restraints 0
_refine_ls_restrained_S_all 0.972
_refine_ls_R_factor_all 0.0971
_refine_ls_R_factor_gt 0.0507
_refine_ls_shift/su_max 0.001
_refine_ls_shift/su_mean 0.000
_refine_ls_structure_factor_coef Fsqd
_refine_ls_weighting_details 'calc w=1/[\s^2^(Fo^2^)+(0.0562P)^2^] where P=(Fo^2^+2Fc^2^)/3'
_refine_ls_weighting_scheme calc
_refine_ls_wR_factor_gt 0.1140
_refine_ls_wR_factor_ref 0.1279
_reflns_number_gt 7466
_reflns_number_total 11938
_reflns_threshold_expression I>2\s(I)
_cod_data_source_file c6dt04484k2.cif
_cod_data_source_block 8_AgBr
_cod_depositor_comments
;
The following automatic conversions were performed:

'_symmetry_cell_setting' value 'Monoclinic' changed to 'monoclinic'
according to
/usr/data/users/saulius/crontab/automatic-downloads/rss-feeds/RSC/lib/dictionaries/cif_core.dic
dictionary named 'cif_core.dic' version 2.4.2 from 2011-04-26.

Automatic conversion script
Id: cif_fix_values 4268 2015-11-12 08:31:59Z antanas 

 Adding full bibliography for 7042011--7042013.cif.
;
_cod_original_sg_symbol_H-M 'P 21/c'
_cod_database_code 7042011

loop_
_symmetry_equiv_pos_as_xyz
'x, y, z'
'-x, y+1/2, -z+1/2'
'-x, -y, -z'
'x, -y-1/2, z-1/2'

loop_
_atom_site_label
_atom_site_type_symbol
_atom_site_fract_x
_atom_site_fract_y
_atom_site_fract_z
_atom_site_U_iso_or_equiv
_atom_site_adp_type
_atom_site_occupancy
_atom_site_symmetry_multiplicity
_atom_site_calc_flag
_atom_site_refinement_flags
Ag1 Ag 0.15405(2) 0.317243(13) 0.169255(14) 0.02625(7) Uani 1 1 d .
Br1 Br 0.17558(4) 0.27107(2) 0.03641(3) 0.04737(12) Uani 1 1 d .
C1 C -0.0199(3) 0.39638(16) 0.3725(2) 0.0262(6) Uani 1 1 d .
H1A H -0.1110 0.3912 0.3558 0.031 Uiso 1 1 d R
H1B H 0.0119 0.3721 0.4257 0.031 Uiso 1 1 d R
N2 N 0.0201(2) 0.36533(13) 0.29939(15) 0.0221(5) Uani 1 1 d .
C3 C 0.1345(3) 0.35820(15) 0.28483(18) 0.0225(6) Uani 1 1 d .
N4 N 0.2355(2) 0.37488(13) 0.34119(15) 0.0224(5) Uani 1 1 d .
C5 C 0.2451(3) 0.38760(16) 0.43106(19) 0.0254(6) Uani 1 1 d .
H5A H 0.3276 0.3700 0.4591 0.030 Uiso 1 1 d R
H5B H 0.1875 0.3537 0.4475 0.030 Uiso 1 1 d R
C5A C 0.2338(3) 0.46277(17) 0.4532(2) 0.0286(7) Uani 1 1 d .
C6 C 0.3372(3) 0.4938(2) 0.5007(2) 0.0396(9) Uani 1 1 d .
H6 H 0.4094 0.4667 0.5198 0.048 Uiso 1 1 calc R
C7 C 0.3390(4) 0.5642(2) 0.5216(3) 0.0477(11) Uani 1 1 d .
H7 H 0.4103 0.5839 0.5564 0.057 Uiso 1 1 calc R
C8 C 0.2387(4) 0.6039(2) 0.4921(2) 0.0424(9) Uani 1 1 d .
H8 H 0.2425 0.6522 0.5035 0.051 Uiso 1 1 calc R
C8A C 0.1279(4) 0.57524(18) 0.4446(2) 0.0349(8) Uani 1 1 d .
C9 C 0.0213(4) 0.61684(19) 0.4191(2) 0.0404(9) Uani 1 1 d .
H9 H 0.0264 0.6653 0.4294 0.048 Uiso 1 1 calc R
C10 C -0.0881(4) 0.5886(2) 0.3801(2) 0.0424(9) Uani 1 1 d .
H10 H -0.1590 0.6171 0.3628 0.051 Uiso 1 1 calc R
C11 C -0.0956(3) 0.51650(19) 0.3656(2) 0.0359(8) Uani 1 1 d .
H11 H -0.1736 0.4970 0.3406 0.043 Uiso 1 1 calc R
C11A C 0.0054(3) 0.47316(17) 0.38615(19) 0.0267(6) Uani 1 1 d .
C11B C 0.1226(3) 0.50196(17) 0.4265(2) 0.0276(6) Uani 1 1 d .
C12 C -0.0783(3) 0.33278(15) 0.23846(19) 0.0226(6) Uani 1 1 d .
C13 C -0.1375(3) 0.36984(17) 0.16793(19) 0.0258(6) Uani 1 1 d .
C14 C -0.2278(3) 0.33508(18) 0.1104(2) 0.0324(7) Uani 1 1 d .
H14 H -0.2685 0.3585 0.0615 0.039 Uiso 1 1 calc R
C15 C -0.2595(3) 0.26753(19) 0.1228(2) 0.0370(8) Uani 1 1 d .
H15 H -0.3213 0.2448 0.0828 0.044 Uiso 1 1 calc R
C16 C -0.2008(3) 0.23274(18) 0.1938(2) 0.0361(8) Uani 1 1 d .
H16 H -0.2229 0.1860 0.2016 0.043 Uiso 1 1 calc R
C17 C -0.1110(3) 0.26425(16) 0.2537(2) 0.0273(6) Uani 1 1 d .
C18 C -0.1082(3) 0.44488(17) 0.1525(2) 0.0282(6) Uani 1 1 d .
H18 H -0.0429 0.4611 0.2004 0.034 Uiso 1 1 calc R
C19 C -0.2231(3) 0.49082(19) 0.1473(2) 0.0372(8) Uani 1 1 d .
H19A H -0.2002 0.5395 0.1424 0.056 Uiso 1 1 calc R
H19B H -0.2559 0.4847 0.1976 0.056 Uiso 1 1 calc R
H19C H -0.2864 0.4776 0.0986 0.056 Uiso 1 1 calc R
C20 C -0.0586(4) 0.4531(2) 0.0739(2) 0.0420(9) Uani 1 1 d .
H20A H 0.0138 0.4231 0.0770 0.063 Uiso 1 1 calc R
H20B H -0.0347 0.5014 0.0683 0.063 Uiso 1 1 calc R
H20C H -0.1230 0.4399 0.0258 0.063 Uiso 1 1 calc R
C21 C -0.0517(3) 0.22528(17) 0.3320(2) 0.0307(7) Uani 1 1 d .
H21 H 0.0165 0.2548 0.3639 0.037 Uiso 1 1 calc R
C22 C -0.1460(4) 0.2132(2) 0.3873(2) 0.0391(8) Uani 1 1 d .
H22A H -0.1864 0.2571 0.3954 0.059 Uiso 1 1 calc R
H22B H -0.1030 0.1950 0.4413 0.059 Uiso 1 1 calc R
H22C H -0.2086 0.1797 0.3605 0.059 Uiso 1 1 calc R
C23 C 0.0053(4) 0.1561(2) 0.3137(3) 0.0451(9) Uani 1 1 d .
H23A H 0.0708 0.1647 0.2831 0.068 Uiso 1 1 calc R
H23B H -0.0590 0.1269 0.2803 0.068 Uiso 1 1 calc R
H23C H 0.0406 0.1326 0.3661 0.068 Uiso 1 1 calc R
C24 C 0.3533(3) 0.37075(17) 0.31494(18) 0.0252(6) Uani 1 1 d .
C25 C 0.4218(3) 0.30876(17) 0.3302(2) 0.0279(6) Uani 1 1 d .
C26 C 0.5348(3) 0.30569(18) 0.3049(2) 0.0345(8) Uani 1 1 d .
H26 H 0.5829 0.2646 0.3146 0.041 Uiso 1 1 calc R
C27 C 0.5778(3) 0.3607(2) 0.2662(2) 0.0400(8) Uani 1 1 d .
H27 H 0.6552 0.3577 0.2499 0.048 Uiso 1 1 calc R
C28 C 0.5074(3) 0.4208(2) 0.2510(2) 0.0395(8) Uani 1 1 d .
H28 H 0.5370 0.4585 0.2236 0.047 Uiso 1 1 calc R
C29 C 0.3944(3) 0.42703(18) 0.2749(2) 0.0321(7) Uani 1 1 d .
C30 C 0.3766(3) 0.24533(18) 0.3693(2) 0.0369(8) Uani 1 1 d .
H30 H 0.2942 0.2566 0.3821 0.044 Uiso 1 1 calc R
C31 C 0.3590(4) 0.1837(2) 0.3087(3) 0.0557(12) Uani 1 1 d .
H31A H 0.3058 0.1977 0.2558 0.084 Uiso 1 1 calc R
H31B H 0.3202 0.1452 0.3324 0.084 Uiso 1 1 calc R
H31C H 0.4398 0.1690 0.2993 0.084 Uiso 1 1 calc R
C32 C 0.4658(4) 0.2261(3) 0.4511(3) 0.0558(12) Uani 1 1 d .
H32A H 0.4744 0.2655 0.4894 0.084 Uiso 1 1 calc R
H32B H 0.5471 0.2143 0.4400 0.084 Uiso 1 1 calc R
H32C H 0.4329 0.1861 0.4761 0.084 Uiso 1 1 calc R
C33 C 0.3203(3) 0.4937(2) 0.2537(3) 0.0420(9) Uani 1 1 d .
H33 H 0.2434 0.4901 0.2764 0.050 Uiso 1 1 calc R
C34 C 0.3935(4) 0.5564(2) 0.2930(3) 0.0547(11) Uani 1 1 d .
H34A H 0.4128 0.5512 0.3535 0.082 Uiso 1 1 calc R
H34B H 0.3441 0.5985 0.2779 0.082 Uiso 1 1 calc R
H34C H 0.4706 0.5600 0.2730 0.082 Uiso 1 1 calc R
C35 C 0.2812(4) 0.5022(2) 0.1580(3) 0.0581(12) Uani 1 1 d .
H35A H 0.2339 0.4614 0.1341 0.087 Uiso 1 1 calc R
H35B H 0.3553 0.5069 0.1347 0.087 Uiso 1 1 calc R
H35C H 0.2296 0.5437 0.1449 0.087 Uiso 1 1 calc R

loop_
_atom_site_aniso_label
_atom_site_aniso_U_11
_atom_site_aniso_U_22
_atom_site_aniso_U_33
_atom_site_aniso_U_23
_atom_site_aniso_U_13
_atom_site_aniso_U_12
Ag1 0.02493(11) 0.03130(12) 0.02372(11) -0.00464(10) 0.00787(8) 0.00032(10)
Br1 0.0557(3) 0.0541(3) 0.0361(2) -0.01575(17) 0.01813(19) -0.00707(19)
C1 0.0228(14) 0.0319(16) 0.0259(15) -0.0046(12) 0.0098(12) -0.0018(12)
N2 0.0197(11) 0.0258(12) 0.0217(12) -0.0032(10) 0.0066(9) -0.0023(9)
C3 0.0209(13) 0.0236(14) 0.0237(14) 0.0009(11) 0.0065(11) 0.0007(11)
N4 0.0199(11) 0.0269(13) 0.0213(12) -0.0011(10) 0.0062(10) 0.0004(9)
C5 0.0221(14) 0.0311(16) 0.0220(14) -0.0022(12) 0.0026(11) 0.0020(11)
C5A 0.0280(15) 0.0330(17) 0.0274(16) -0.0081(13) 0.0121(13) -0.0031(13)
C6 0.0282(17) 0.050(2) 0.042(2) -0.0170(17) 0.0103(15) -0.0059(15)
C7 0.040(2) 0.055(2) 0.054(2) -0.029(2) 0.0229(19) -0.0215(18)
C8 0.056(2) 0.0344(19) 0.045(2) -0.0137(16) 0.0284(19) -0.0178(17)
C8A 0.050(2) 0.0316(18) 0.0303(17) -0.0021(13) 0.0236(16) -0.0028(15)
C9 0.065(3) 0.0288(18) 0.0335(19) 0.0048(14) 0.0229(19) 0.0075(17)
C10 0.056(2) 0.045(2) 0.0268(17) 0.0042(15) 0.0110(17) 0.0250(19)
C11 0.0377(18) 0.044(2) 0.0256(16) -0.0038(14) 0.0050(14) 0.0105(15)
C11A 0.0298(15) 0.0319(16) 0.0205(14) -0.0013(12) 0.0099(12) 0.0032(12)
C11B 0.0316(16) 0.0293(16) 0.0248(15) -0.0009(12) 0.0123(13) -0.0021(13)
C12 0.0194(13) 0.0265(15) 0.0227(14) -0.0053(11) 0.0062(11) 0.0004(10)
C13 0.0234(14) 0.0309(16) 0.0230(14) -0.0034(12) 0.0049(12) -0.0002(12)
C14 0.0307(16) 0.0367(18) 0.0271(16) -0.0015(13) 0.0004(13) 0.0023(13)
C15 0.0305(17) 0.039(2) 0.0380(19) -0.0115(15) 0.0005(15) -0.0005(14)
C16 0.0352(18) 0.0262(17) 0.046(2) -0.0030(15) 0.0076(16) -0.0051(14)
C17 0.0256(15) 0.0264(15) 0.0315(16) -0.0044(12) 0.0094(13) 0.0009(12)
C18 0.0259(15) 0.0326(17) 0.0268(16) 0.0030(13) 0.0075(13) -0.0003(12)
C19 0.0343(18) 0.0361(19) 0.042(2) 0.0017(15) 0.0097(16) 0.0048(15)
C20 0.045(2) 0.048(2) 0.038(2) 0.0081(17) 0.0176(17) 0.0019(17)
C21 0.0306(16) 0.0255(15) 0.0376(18) 0.0033(13) 0.0108(14) 0.0025(12)
C22 0.040(2) 0.039(2) 0.040(2) 0.0039(16) 0.0143(17) 0.0047(16)
C23 0.055(2) 0.036(2) 0.048(2) 0.0055(17) 0.0166(19) 0.0183(18)
C24 0.0192(13) 0.0334(16) 0.0233(15) -0.0058(12) 0.0052(11) 0.0009(12)
C25 0.0221(13) 0.0296(17) 0.0317(16) -0.0056(13) 0.0051(12) 0.0014(12)
C26 0.0222(14) 0.0349(19) 0.046(2) -0.0081(15) 0.0064(14) 0.0027(13)
C27 0.0276(17) 0.048(2) 0.048(2) -0.0105(18) 0.0166(16) -0.0008(15)
C28 0.0322(18) 0.043(2) 0.048(2) 0.0060(17) 0.0194(17) -0.0008(15)
C29 0.0246(15) 0.0371(18) 0.0371(18) 0.0024(14) 0.0122(14) 0.0021(13)
C30 0.0267(16) 0.0328(18) 0.051(2) 0.0044(16) 0.0079(16) 0.0047(13)
C31 0.048(2) 0.032(2) 0.086(3) -0.007(2) 0.014(2) 0.0002(18)
C32 0.040(2) 0.068(3) 0.059(3) 0.023(2) 0.008(2) 0.017(2)
C33 0.0343(18) 0.036(2) 0.060(3) 0.0133(18) 0.0205(18) 0.0052(15)
C34 0.061(3) 0.038(2) 0.072(3) 0.005(2) 0.032(2) 0.007(2)
C35 0.058(3) 0.053(3) 0.059(3) 0.017(2) 0.004(2) 0.002(2)

loop_
_atom_type_symbol
_atom_type_description
_atom_type_scat_dispersion_real
_atom_type_scat_dispersion_imag
_atom_type_scat_source
C C 0.0033 0.0016 'International Tables Vol C Tables 4.2.6.8 and 6.1.1.4'
H H 0.0000 0.0000 'International Tables Vol C Tables 4.2.6.8 and 6.1.1.4'
N N 0.0061 0.0033 'International Tables Vol C Tables 4.2.6.8 and 6.1.1.4'
Br Br -0.2901 2.4595 'International Tables Vol C Tables 4.2.6.8 and 6.1.1.4'
Ag Ag -0.8971 1.1015 'International Tables Vol C Tables 4.2.6.8 and 6.1.1.4'

loop_
_geom_angle_atom_site_label_1
_geom_angle_atom_site_label_2
_geom_angle_atom_site_label_3
_geom_angle
C3 Ag1 Br1 179.58(9)
N2 C1 C11A 115.8(2)
N2 C1 H1A 101.2
C11A C1 H1A 106.5
N2 C1 H1B 114.5
C11A C1 H1B 108.1
H1A C1 H1B 110.3
C3 N2 C12 115.1(2)
C3 N2 C1 129.5(3)
C12 N2 C1 115.1(2)
N4 C3 N2 122.1(3)
N4 C3 Ag1 119.2(2)
N2 C3 Ag1 118.7(2)
C3 N4 C24 116.6(2)
C3 N4 C5 127.5(2)
C24 N4 C5 115.3(2)
N4 C5 C5A 114.2(3)
N4 C5 H5A 105.8
C5A C5 H5A 109.4
N4 C5 H5B 104.5
C5A C5 H5B 118.5
H5A C5 H5B 103.1
C6 C5A C11B 119.9(3)
C6 C5A C5 117.1(3)
C11B C5A C5 123.0(3)
C5A C6 C7 121.9(4)
C5A C6 H6 119.0
C7 C6 H6 119.0
C8 C7 C6 119.6(4)
C8 C7 H7 120.2
C6 C7 H7 120.2
C7 C8 C8A 121.6(4)
C7 C8 H8 119.2
C8A C8 H8 119.2
C9 C8A C8 120.6(3)
C9 C8A C11B 120.0(3)
C8 C8A C11B 119.3(3)
C10 C9 C8A 121.0(3)
C10 C9 H9 119.5
C8A C9 H9 119.5
C9 C10 C11 119.4(3)
C9 C10 H10 120.3
C11 C10 H10 120.3
C11A C11 C10 122.8(4)
C11A C11 H11 118.6
C10 C11 H11 118.6
C11 C11A C11B 118.8(3)
C11 C11A C1 116.3(3)
C11B C11A C1 124.6(3)
C5A C11B C11A 124.7(3)
C5A C11B C8A 117.4(3)
C11A C11B C8A 117.9(3)
C13 C12 C17 122.3(3)
C13 C12 N2 120.0(3)
C17 C12 N2 117.7(3)
C14 C13 C12 117.3(3)
C14 C13 C18 119.5(3)
C12 C13 C18 123.2(3)
C15 C14 C13 121.5(3)
C15 C14 H14 119.3
C13 C14 H14 119.3
C14 C15 C16 119.8(3)
C14 C15 H15 120.1
C16 C15 H15 120.1
C17 C16 C15 121.7(3)
C17 C16 H16 119.1
C15 C16 H16 119.1
C16 C17 C12 117.3(3)
C16 C17 C21 120.3(3)
C12 C17 C21 122.4(3)
C13 C18 C20 111.8(3)
C13 C18 C19 110.9(3)
C20 C18 C19 109.6(3)
C13 C18 H18 108.1
C20 C18 H18 108.1
C19 C18 H18 108.1
C18 C19 H19A 109.5
C18 C19 H19B 109.5
H19A C19 H19B 109.5
C18 C19 H19C 109.5
H19A C19 H19C 109.5
H19B C19 H19C 109.5
C18 C20 H20A 109.5
C18 C20 H20B 109.5
H20A C20 H20B 109.5
C18 C20 H20C 109.5
H20A C20 H20C 109.5
H20B C20 H20C 109.5
C17 C21 C23 112.6(3)
C17 C21 C22 110.8(3)
C23 C21 C22 110.0(3)
C17 C21 H21 107.7
C23 C21 H21 107.7
C22 C21 H21 107.7
C21 C22 H22A 109.5
C21 C22 H22B 109.5
H22A C22 H22B 109.5
C21 C22 H22C 109.5
H22A C22 H22C 109.5
H22B C22 H22C 109.5
C21 C23 H23A 109.5
C21 C23 H23B 109.5
H23A C23 H23B 109.5
C21 C23 H23C 109.5
H23A C23 H23C 109.5
H23B C23 H23C 109.5
C29 C24 C25 122.0(3)
C29 C24 N4 119.9(3)
C25 C24 N4 118.2(3)
C26 C25 C24 117.5(3)
C26 C25 C30 119.2(3)
C24 C25 C30 123.3(3)
C27 C26 C25 121.6(3)
C27 C26 H26 119.2
C25 C26 H26 119.2
C26 C27 C28 119.5(3)
C26 C27 H27 120.2
C28 C27 H27 120.2
C27 C28 C29 121.5(3)
C27 C28 H28 119.2
C29 C28 H28 119.2
C28 C29 C24 117.9(3)
C28 C29 C33 118.5(3)
C24 C29 C33 123.5(3)
C25 C30 C32 111.1(3)
C25 C30 C31 110.8(3)
C32 C30 C31 110.6(3)
C25 C30 H30 108.1
C32 C30 H30 108.1
C31 C30 H30 108.1
C30 C31 H31A 109.5
C30 C31 H31B 109.5
H31A C31 H31B 109.5
C30 C31 H31C 109.5
H31A C31 H31C 109.5
H31B C31 H31C 109.5
C30 C32 H32A 109.5
C30 C32 H32B 109.5
H32A C32 H32B 109.5
C30 C32 H32C 109.5
H32A C32 H32C 109.5
H32B C32 H32C 109.5
C34 C33 C29 111.3(3)
C34 C33 C35 110.9(3)
C29 C33 C35 110.0(3)
C34 C33 H33 108.2
C29 C33 H33 108.2
C35 C33 H33 108.2
C33 C34 H34A 109.5
C33 C34 H34B 109.5
H34A C34 H34B 109.5
C33 C34 H34C 109.5
H34A C34 H34C 109.5
H34B C34 H34C 109.5
C33 C35 H35A 109.5
C33 C35 H35B 109.5
H35A C35 H35B 109.5
C33 C35 H35C 109.5
H35A C35 H35C 109.5
H35B C35 H35C 109.5

loop_
_geom_bond_atom_site_label_1
_geom_bond_atom_site_label_2
_geom_bond_distance
Ag1 C3 2.116(3)
Ag1 Br1 2.4229(4)
C1 N2 1.495(4)
C1 C11A 1.516(4)
C1 H1A 0.9900
C1 H1B 0.9901
N2 C3 1.343(4)
N2 C12 1.456(4)
C3 N4 1.331(4)
N4 C24 1.459(4)
N4 C5 1.483(4)
C5 C5A 1.508(4)
C5 H5A 0.9900
C5 H5B 0.9900
C5A C6 1.377(5)
C5A C11B 1.430(5)
C6 C7 1.401(6)
C6 H6 0.9500
C7 C8 1.349(6)
C7 H7 0.9500
C8 C8A 1.418(5)
C8 H8 0.9500
C8A C9 1.413(5)
C8A C11B 1.444(5)
C9 C10 1.356(6)
C9 H9 0.9500
C10 C11 1.412(5)
C10 H10 0.9500
C11 C11A 1.378(5)
C11 H11 0.9500
C11A C11B 1.435(5)
C12 C13 1.403(4)
C12 C17 1.408(4)
C13 C14 1.394(4)
C13 C18 1.517(4)
C14 C15 1.377(5)
C14 H14 0.9500
C15 C16 1.385(5)
C15 H15 0.9500
C16 C17 1.382(5)
C16 H16 0.9500
C17 C21 1.518(5)
C18 C20 1.518(5)
C18 C19 1.535(5)
C18 H18 1.0000
C19 H19A 0.9800
C19 H19B 0.9800
C19 H19C 0.9800
C20 H20A 0.9800
C20 H20B 0.9800
C20 H20C 0.9800
C21 C23 1.533(5)
C21 C22 1.541(5)
C21 H21 1.0000
C22 H22A 0.9800
C22 H22B 0.9800
C22 H22C 0.9800
C23 H23A 0.9800
C23 H23B 0.9800
C23 H23C 0.9800
C24 C29 1.396(5)
C24 C25 1.409(4)
C25 C26 1.399(4)
C25 C30 1.517(5)
C26 C27 1.376(5)
C26 H26 0.9500
C27 C28 1.389(5)
C27 H27 0.9500
C28 C29 1.392(4)
C28 H28 0.9500
C29 C33 1.526(5)
C30 C32 1.537(6)
C30 C31 1.539(6)
C30 H30 1.0000
C31 H31A 0.9800
C31 H31B 0.9800
C31 H31C 0.9800
C32 H32A 0.9800
C32 H32B 0.9800
C32 H32C 0.9800
C33 C34 1.522(6)
C33 C35 1.552(6)
C33 H33 1.0000
C34 H34A 0.9800
C34 H34B 0.9800
C34 H34C 0.9800
C35 H35A 0.9800
C35 H35B 0.9800
C35 H35C 0.9800

loop_
_geom_torsion_atom_site_label_1
_geom_torsion_atom_site_label_2
_geom_torsion_atom_site_label_3
_geom_torsion_atom_site_label_4
_geom_torsion
C11A C1 N2 C3 64.3(4)
C11A C1 N2 C12 -121.6(3)
C12 N2 C3 N4 -168.8(3)
C1 N2 C3 N4 5.3(5)
C12 N2 C3 Ag1 10.0(3)
C1 N2 C3 Ag1 -175.9(2)
N2 C3 N4 C24 -174.5(3)
Ag1 C3 N4 C24 6.7(4)
N2 C3 N4 C5 15.0(5)
Ag1 C3 N4 C5 -163.8(2)
C3 N4 C5 C5A -94.2(4)
C24 N4 C5 C5A 95.2(3)
N4 C5 C5A C6 -113.8(3)
N4 C5 C5A C11B 65.5(4)
C11B C5A C6 C7 -2.4(5)
C5 C5A C6 C7 176.9(3)
C5A C6 C7 C8 -2.7(6)
C6 C7 C8 C8A 4.2(6)
C7 C8 C8A C9 175.7(3)
C7 C8 C8A C11B -0.7(5)
C8 C8A C9 C10 -174.0(3)
C11B C8A C9 C10 2.3(5)
C8A C9 C10 C11 0.6(5)
C9 C10 C11 C11A -2.9(5)
C10 C11 C11A C11B 2.1(5)
C10 C11 C11A C1 175.5(3)
N2 C1 C11A C11 105.5(3)
N2 C1 C11A C11B -81.5(4)
C6 C5A C11B C11A -171.7(3)
C5 C5A C11B C11A 9.0(5)
C6 C5A C11B C8A 5.7(5)
C5 C5A C11B C8A -173.6(3)
C11 C11A C11B C5A 178.2(3)
C1 C11A C11B C5A 5.3(5)
C11 C11A C11B C8A 0.9(4)
C1 C11A C11B C8A -172.0(3)
C9 C8A C11B C5A 179.4(3)
C8 C8A C11B C5A -4.2(4)
C9 C8A C11B C11A -3.0(4)
C8 C8A C11B C11A 173.3(3)
C3 N2 C12 C13 -88.7(3)
C1 N2 C12 C13 96.3(3)
C3 N2 C12 C17 91.8(3)
C1 N2 C12 C17 -83.2(3)
C17 C12 C13 C14 -2.8(4)
N2 C12 C13 C14 177.8(3)
C17 C12 C13 C18 176.8(3)
N2 C12 C13 C18 -2.6(4)
C12 C13 C14 C15 1.2(5)
C18 C13 C14 C15 -178.5(3)
C13 C14 C15 C16 0.0(5)
C14 C15 C16 C17 0.5(6)
C15 C16 C17 C12 -2.0(5)
C15 C16 C17 C21 178.0(3)
C13 C12 C17 C16 3.2(4)
N2 C12 C17 C16 -177.4(3)
C13 C12 C17 C21 -176.8(3)
N2 C12 C17 C21 2.7(4)
C14 C13 C18 C20 -62.1(4)
C12 C13 C18 C20 118.3(3)
C14 C13 C18 C19 60.6(4)
C12 C13 C18 C19 -119.0(3)
C16 C17 C21 C23 55.2(4)
C12 C17 C21 C23 -124.8(3)
C16 C17 C21 C22 -68.5(4)
C12 C17 C21 C22 111.5(3)
C3 N4 C24 C29 85.8(4)
C5 N4 C24 C29 -102.5(3)
C3 N4 C24 C25 -93.4(3)
C5 N4 C24 C25 78.3(3)
C29 C24 C25 C26 1.0(5)
N4 C24 C25 C26 -179.8(3)
C29 C24 C25 C30 -176.6(3)
N4 C24 C25 C30 2.6(5)
C24 C25 C26 C27 -0.3(5)
C30 C25 C26 C27 177.4(3)
C25 C26 C27 C28 -0.6(6)
C26 C27 C28 C29 0.7(6)
C27 C28 C29 C24 0.0(6)
C27 C28 C29 C33 -178.1(4)
C25 C24 C29 C28 -0.8(5)
N4 C24 C29 C28 180.0(3)
C25 C24 C29 C33 177.1(3)
N4 C24 C29 C33 -2.1(5)
C26 C25 C30 C32 63.0(4)
C24 C25 C30 C32 -119.5(4)
C26 C25 C30 C31 -60.4(4)
C24 C25 C30 C31 117.1(4)
C28 C29 C33 C34 -59.9(5)
C24 C29 C33 C34 122.2(4)
C28 C29 C33 C35 63.4(5)
C24 C29 C33 C35 -114.5(4)
